data_2206273
loop_
_publ_author_name
'Artur Sikorski'
'Karol Krzymi\'nski'
'Antoni Konitz'
'Jerzy B\/la\.zejowski'

_publ_section_title
;
 9-(2,6-Dibromophenoxycarbonyl)-10-methylacridinium
 trifluoromethanesulfonate
;
_journal_issue 7
_journal_name_full 'Acta Crystallographica Section E'
_journal_page_first o2131
_journal_page_last o2133
_journal_paper_doi 10.1107/S1600536805017952
_journal_volume 61
_journal_year 2005
_chemical_formula_iupac 'C21 H14 Br2 N O2 + , C F3 O3 S -'
_chemical_formula_moiety 'C21 H14 Br2 N O2 + , C F3 O3 S -'
_chemical_formula_sum 'C22 H14 Br2 F3 N O5 S'
_chemical_formula_weight 621.21
_chemical_name_systematic
;
9-(2,6-Dibromophenoxycarbonyl)-10-methylacridinium
trifluoromethanesulfonate
;
_space_group_IT_number 2
_symmetry_cell_setting triclinic
_symmetry_space_group_name_Hall '-P 1'
_symmetry_space_group_name_H-M 'P -1'
_atom_sites_solution_hydrogens geom
_atom_sites_solution_primary direct
_atom_sites_solution_secondary difmap
_cell_angle_alpha 105.83(3)
_cell_angle_beta 103.87(3)
_cell_angle_gamma 107.40(3)
_cell_formula_units_Z 2
_cell_length_a 9.414(2)
_cell_length_b 11.041(2)
_cell_length_c 12.347(2)
_cell_measurement_reflns_used 50
_cell_measurement_temperature 290(2)
_cell_measurement_theta_max 25.00
_cell_measurement_theta_min 2.08
_cell_volume 1103.7(6)
_computing_cell_refinement 'KM-4 Software'
_computing_data_collection 'KM-4 Software (Kuma Diffraction, 1989)'
_computing_data_reduction 'KM-4 Software'
_computing_molecular_graphics 'ORTEPII (Johnson, 1976)'
_computing_publication_material 'SHELXL97 and PLATON (Spek, 2003)'
_computing_structure_refinement 'SHELXL97 (Sheldrick, 1997)'
_computing_structure_solution 'SHELXS97 (Sheldrick, 1997)'
_diffrn_ambient_temperature 290(2)
_diffrn_measured_fraction_theta_full 0.990
_diffrn_measured_fraction_theta_max 0.990
_diffrn_measurement_device_type 'Kuma KM4'
_diffrn_measurement_method \q/2\q
_diffrn_radiation_monochromator graphite
_diffrn_radiation_source 'fine-focus sealed tube'
_diffrn_radiation_type MoK\a
_diffrn_radiation_wavelength 0.71073
_diffrn_reflns_av_R_equivalents 0.0756
_diffrn_reflns_av_sigmaI/netI 0.1261
_diffrn_reflns_limit_h_max 10
_diffrn_reflns_limit_h_min -10
_diffrn_reflns_limit_k_max 12
_diffrn_reflns_limit_k_min -12
_diffrn_reflns_limit_l_max 14
_diffrn_reflns_limit_l_min 0
_diffrn_reflns_number 4059
_diffrn_reflns_theta_full 25.00
_diffrn_reflns_theta_max 25.00
_diffrn_reflns_theta_min 2.08
_diffrn_standards_decay_% 2.98
_diffrn_standards_interval_count 200
_diffrn_standards_number 3
_exptl_absorpt_coefficient_mu 3.829
_exptl_absorpt_correction_T_max 0.465
_exptl_absorpt_correction_T_min 0.280
_exptl_absorpt_correction_type psi-scan
_exptl_absorpt_process_details '(North <i>et al.</i>, 1968)'
_exptl_crystal_colour yellow
_exptl_crystal_density_diffrn 1.869
_exptl_crystal_density_method 'not measured'
_exptl_crystal_description prism
_exptl_crystal_F_000 612
_exptl_crystal_size_max 0.4
_exptl_crystal_size_mid 0.3
_exptl_crystal_size_min 0.2
_refine_diff_density_max 0.590
_refine_diff_density_min -0.441
_refine_ls_extinction_coef 0.0042(11)
_refine_ls_extinction_expression Fc^*^=kFc[1+0.001xFc^2^\l^3^/sin(2\q)]^-1/4^
_refine_ls_extinction_method 'SHELXL97 (Sheldrick, 1997)'
_refine_ls_goodness_of_fit_ref 0.940
_refine_ls_hydrogen_treatment constr
_refine_ls_matrix_type full
_refine_ls_number_parameters 309
_refine_ls_number_reflns 3860
_refine_ls_number_restraints 0
_refine_ls_restrained_S_all 0.940
_refine_ls_R_factor_all 0.1470
_refine_ls_R_factor_gt 0.0461
_refine_ls_shift/su_max 0.000
_refine_ls_shift/su_mean 0.000
_refine_ls_structure_factor_coef Fsqd
_refine_ls_weighting_details 'calc w = 1/[\s^2^(Fo^2^)+(0.0687P)^2^] where P=(Fo^2^+2Fc^2^)/3'
_refine_ls_weighting_scheme calc
_refine_ls_wR_factor_gt 0.1008
_refine_ls_wR_factor_ref 0.1227
_reflns_number_gt 1691
_reflns_number_total 3860
_reflns_threshold_expression I>2\s(I)
_cod_data_source_file rz6089.cif
_cod_data_source_block I
_cod_database_code 2206273
_cod_database_fobs_code 2206273

loop_
_symmetry_equiv_pos_as_xyz
'x, y, z'
'-x, -y, -z'

loop_
_atom_site_label
_atom_site_fract_x
_atom_site_fract_y
_atom_site_fract_z
_atom_site_U_iso_or_equiv
_atom_site_adp_type
_atom_site_calc_flag
_atom_site_refinement_flags
_atom_site_occupancy
_atom_site_type_symbol
C1 0.0728(6) 0.8038(6) 0.5273(5) 0.0356(14) Uani d . 1 C
H1 0.1605 0.7989 0.5072 0.043 Uiso d R 1 H
C2 0.0642(8) 0.7963(6) 0.6335(5) 0.0443(16) Uani d . 1 C
H2 0.1439 0.7833 0.6844 0.053 Uiso d R 1 H
C3 -0.0681(7) 0.8039(6) 0.6667(6) 0.0423(15) Uani d . 1 C
H3 -0.0732 0.7999 0.7400 0.051 Uiso d R 1 H
C4 -0.1884(7) 0.8172(6) 0.5919(5) 0.0431(16) Uani d . 1 C
H4 -0.2735 0.8243 0.6152 0.052 Uiso d R 1 H
C5 -0.4131(7) 0.8916(6) 0.2332(6) 0.0514(17) Uani d . 1 C
H5 -0.4970 0.8981 0.2583 0.062 Uiso d R 1 H
C6 -0.4029(8) 0.9078(7) 0.1302(6) 0.0542(18) Uani d . 1 C
H6 -0.4739 0.9383 0.0908 0.065 Uiso d R 1 H
C7 -0.2829(8) 0.8906(7) 0.0883(6) 0.0530(17) Uani d . 1 C
H7 -0.2893 0.8902 0.0118 0.064 Uiso d R 1 H
C8 -0.1687(8) 0.8610(6) 0.1509(5) 0.0432(15) Uani d . 1 C
H8 -0.0861 0.8535 0.1244 0.052 Uiso d R 1 H
C9 -0.0505(6) 0.8233(6) 0.3345(5) 0.0327(13) Uani d . 1 C
N10 -0.3046(5) 0.8388(5) 0.4052(4) 0.0379(12) Uani d . 1 N
C11 -0.0496(6) 0.8179(5) 0.4481(5) 0.0325(14) Uani d . 1 C
C12 -0.1836(6) 0.8249(6) 0.4817(5) 0.0324(13) Uani d . 1 C
C13 -0.1713(6) 0.8449(6) 0.2622(5) 0.0352(14) Uani d . 1 C
C14 -0.2975(6) 0.8585(5) 0.3009(5) 0.0354(14) Uani d . 1 C
C15 0.0815(7) 0.8046(6) 0.2922(5) 0.0330(13) Uani d . 1 C
O16 0.0220(4) 0.6975(4) 0.1885(3) 0.0352(9) Uani d . 1 O
O17 0.2197(5) 0.8733(4) 0.3464(4) 0.0489(11) Uani d . 1 O
C18 0.1277(6) 0.6491(5) 0.1441(5) 0.0358(14) Uani d . 1 C
C19 0.1773(7) 0.6845(6) 0.0573(5) 0.0412(15) Uani d . 1 C
C20 0.2626(7) 0.6224(7) 0.0050(6) 0.0509(17) Uani d . 1 C
H20 0.2929 0.6445 -0.0558 0.061 Uiso d R 1 H
C21 0.2996(8) 0.5247(7) 0.0405(6) 0.0564(18) Uani d . 1 C
H21 0.3556 0.4812 0.0034 0.068 Uiso d R 1 H
C22 0.2557(7) 0.4911(6) 0.1291(6) 0.0520(17) Uani d . 1 C
H22 0.2828 0.4264 0.1543 0.062 Uiso d R 1 H
C23 0.1668(7) 0.5521(5) 0.1814(5) 0.0336(13) Uani d . 1 C
Br24 0.13315(9) 0.82219(8) 0.01180(7) 0.0651(3) Uani d . 1 Br
Br25 0.10690(10) 0.50960(8) 0.30427(7) 0.0682(3) Uani d . 1 Br
C26 -0.4511(7) 0.8276(8) 0.4348(6) 0.062(2) Uani d . 1 C
H26A -0.5274 0.8345 0.3720 0.092 Uiso calc PR 0.50 H
H26B -0.4253 0.9001 0.5093 0.092 Uiso calc PR 0.50 H
H26C -0.4950 0.7410 0.4421 0.092 Uiso calc PR 0.50 H
H26D -0.4377 0.8159 0.5103 0.092 Uiso calc PR 0.50 H
H26E -0.5399 0.7503 0.3729 0.092 Uiso calc PR 0.50 H
H26F -0.4701 0.9094 0.4402 0.092 Uiso calc PR 0.50 H
S27 0.47817(19) 0.74668(17) 0.74315(14) 0.0462(4) Uani d . 1 S
O28 0.4471(6) 0.7982(5) 0.6488(4) 0.0712(14) Uani d . 1 O
O29 0.6397(5) 0.7615(5) 0.7907(4) 0.0647(13) Uani d . 1 O
O30 0.4055(5) 0.7810(5) 0.8293(4) 0.0598(13) Uani d . 1 O
C31 0.3736(9) 0.5637(8) 0.6686(7) 0.067(2) Uani d . 1 C
F32 0.4299(7) 0.5121(5) 0.5889(5) 0.116(2) Uani d . 1 F
F33 0.3768(6) 0.5002(5) 0.7442(5) 0.0994(16) Uani d . 1 F
F34 0.2197(6) 0.5292(5) 0.6071(5) 0.0982(16) Uani d . 1 F

loop_
_atom_site_aniso_label
_atom_site_aniso_U_11
_atom_site_aniso_U_22
_atom_site_aniso_U_33
_atom_site_aniso_U_12
_atom_site_aniso_U_13
_atom_site_aniso_U_23
C1 0.029(3) 0.039(4) 0.049(4) 0.024(3) 0.015(3) 0.018(3)
C2 0.052(4) 0.039(4) 0.037(4) 0.023(3) 0.003(3) 0.012(3)
C3 0.050(4) 0.040(4) 0.043(4) 0.019(3) 0.022(3) 0.016(3)
C4 0.041(4) 0.043(4) 0.050(4) 0.018(3) 0.024(3) 0.015(3)
C5 0.032(3) 0.053(4) 0.066(5) 0.023(3) 0.009(3) 0.017(4)
C6 0.047(4) 0.050(4) 0.063(5) 0.024(4) 0.007(4) 0.023(4)
C7 0.055(4) 0.050(4) 0.051(4) 0.023(4) 0.008(4) 0.020(4)
C8 0.048(4) 0.045(4) 0.039(3) 0.024(3) 0.012(3) 0.017(3)
C9 0.026(3) 0.031(3) 0.036(3) 0.012(3) 0.006(3) 0.008(3)
N10 0.028(3) 0.037(3) 0.049(3) 0.016(2) 0.016(3) 0.009(3)
C11 0.032(3) 0.021(3) 0.036(4) 0.008(3) 0.011(3) 0.002(3)
C12 0.026(3) 0.033(3) 0.030(3) 0.009(3) 0.007(3) 0.005(3)
C13 0.027(3) 0.030(4) 0.048(4) 0.014(3) 0.011(3) 0.012(3)
C14 0.020(3) 0.021(3) 0.049(4) 0.005(3) 0.002(3) 0.003(3)
C15 0.031(4) 0.026(3) 0.034(3) 0.011(3) 0.004(3) 0.008(3)
O16 0.025(2) 0.037(2) 0.044(2) 0.0152(19) 0.013(2) 0.011(2)
O17 0.026(3) 0.052(3) 0.057(3) 0.014(2) 0.010(2) 0.007(2)
C18 0.027(3) 0.032(4) 0.041(4) 0.010(3) 0.013(3) 0.003(3)
C19 0.036(3) 0.038(4) 0.047(4) 0.013(3) 0.014(3) 0.014(3)
C20 0.043(4) 0.054(4) 0.054(4) 0.015(4) 0.027(4) 0.014(4)
C21 0.041(4) 0.043(4) 0.067(5) 0.013(4) 0.017(4) 0.000(4)
C22 0.046(4) 0.041(4) 0.072(5) 0.025(4) 0.024(4) 0.014(4)
C23 0.041(4) 0.022(3) 0.031(3) 0.007(3) 0.011(3) 0.009(3)
Br24 0.0783(6) 0.0685(6) 0.0799(6) 0.0395(5) 0.0442(5) 0.0470(5)
Br25 0.0994(7) 0.0650(6) 0.0727(6) 0.0481(5) 0.0465(5) 0.0411(5)
C26 0.040(4) 0.086(6) 0.067(5) 0.033(4) 0.032(4) 0.021(4)
S27 0.0489(11) 0.0536(11) 0.0455(9) 0.0265(9) 0.0225(9) 0.0197(8)
O28 0.083(4) 0.087(4) 0.070(3) 0.047(3) 0.035(3) 0.045(3)
O29 0.042(3) 0.076(4) 0.069(3) 0.024(3) 0.016(2) 0.018(3)
O30 0.068(3) 0.073(3) 0.051(3) 0.041(3) 0.030(3) 0.020(3)
C31 0.046(5) 0.063(6) 0.071(5) 0.012(4) 0.016(4) 0.009(5)
F32 0.127(4) 0.082(4) 0.117(4) 0.033(3) 0.074(4) -0.013(3)
F33 0.115(4) 0.064(3) 0.128(4) 0.036(3) 0.041(3) 0.050(3)
F34 0.066(3) 0.103(4) 0.090(4) 0.015(3) 0.017(3) 0.014(3)

loop_
_atom_type_symbol
_atom_type_description
_atom_type_scat_dispersion_real
_atom_type_scat_dispersion_imag
_atom_type_scat_source
C C 0.0033 0.0016 'International Tables Vol C Tables 4.2.6.8 and 6.1.1.4'
H H 0.0000 0.0000 'International Tables Vol C Tables 4.2.6.8 and 6.1.1.4'
N N 0.0061 0.0033 'International Tables Vol C Tables 4.2.6.8 and 6.1.1.4'
O O 0.0106 0.0060 'International Tables Vol C Tables 4.2.6.8 and 6.1.1.4'
F F 0.0171 0.0103 'International Tables Vol C Tables 4.2.6.8 and 6.1.1.4'
S S 0.1246 0.1234 'International Tables Vol C Tables 4.2.6.8 and 6.1.1.4'
Br Br -0.2901 2.4595 'International Tables Vol C Tables 4.2.6.8 and 6.1.1.4'

loop_
_geom_angle_atom_site_label_1
_geom_angle_atom_site_label_2
_geom_angle_atom_site_label_3
_geom_angle
_geom_angle_publ_flag
C2 C1 C11 120.4(5) ?
C2 C1 H1 119.5 ?
C11 C1 H1 120.1 ?
C1 C2 C3 120.7(6) ?
C1 C2 H2 120.0 ?
C3 C2 H2 119.2 ?
C4 C3 C2 120.3(6) ?
C4 C3 H3 119.2 ?
C2 C3 H3 120.6 ?
C3 C4 C12 120.6(5) ?
C3 C4 H4 119.7 ?
C12 C4 H4 119.7 ?
C6 C5 C14 119.1(6) ?
C6 C5 H5 121.4 ?
C14 C5 H5 119.5 ?
C5 C6 C7 121.8(6) ?
C5 C6 H6 117.9 ?
C7 C6 H6 120.1 ?
C8 C7 C6 121.2(6) ?
C8 C7 H7 120.0 ?
C6 C7 H7 118.5 ?
C7 C8 C13 119.7(6) ?
C7 C8 H8 120.9 ?
C13 C8 H8 119.4 ?
C13 C9 C11 121.1(5) ?
C13 C9 C15 120.0(5) ?
C11 C9 C15 119.0(5) ?
C12 N10 C14 122.6(4) ?
C12 N10 C26 118.3(5) ?
C14 N10 C26 119.0(5) ?
C1 C11 C9 123.6(5) ?
C1 C11 C12 118.8(5) ?
C9 C11 C12 117.6(5) ?
N10 C12 C4 121.2(5) ?
N10 C12 C11 119.6(5) ?
C4 C12 C11 119.3(5) ?
C9 C13 C14 119.7(5) ?
C9 C13 C8 122.1(5) ?
C14 C13 C8 118.2(5) ?
N10 C14 C5 121.1(5) ?
N10 C14 C13 118.8(5) ?
C5 C14 C13 120.1(6) ?
C9 C15 O16 110.1(5) yes
C9 C15 O17 124.5(5) yes
C15 O16 C18 118.7(4) yes
O16 C15 O17 125.4(5) yes
C19 C18 C23 120.1(5) ?
C19 C18 O16 121.8(5) ?
C23 C18 O16 117.7(5) ?
C20 C19 C18 120.4(6) ?
C20 C19 Br24 119.3(5) ?
C18 C19 Br24 120.3(4) ?
C19 C20 C21 119.6(6) ?
C19 C20 H20 120.1 ?
C21 C20 H20 120.2 ?
C22 C21 C20 120.9(6) ?
C22 C21 H21 119.8 ?
C20 C21 H21 119.4 ?
C21 C22 C23 119.9(6) ?
C21 C22 H22 120.8 ?
C23 C22 H22 119.3 ?
C18 C23 C22 119.1(5) ?
C18 C23 Br25 120.1(4) ?
C22 C23 Br25 120.8(5) ?
N10 C26 H26A 109.5 ?
N10 C26 H26B 109.5 ?
H26A C26 H26B 109.5 ?
N10 C26 H26C 109.5 ?
H26A C26 H26C 109.5 ?
H26B C26 H26C 109.5 ?
N10 C26 H26D 109.5 ?
H26A C26 H26D 141.1 ?
H26B C26 H26D 56.3 ?
H26C C26 H26D 56.3 ?
N10 C26 H26E 109.5 ?
H26A C26 H26E 56.3 ?
H26B C26 H26E 141.1 ?
H26C C26 H26E 56.3 ?
H26D C26 H26E 109.5 ?
N10 C26 H26F 109.5 ?
H26A C26 H26F 56.3 ?
H26B C26 H26F 56.3 ?
H26C C26 H26F 141.1 ?
H26D C26 H26F 109.5 ?
H26E C26 H26F 109.5 ?
O30 S27 O29 115.9(3) ?
O30 S27 O28 114.1(3) ?
O29 S27 O28 114.5(3) ?
O30 S27 C31 103.3(3) ?
O29 S27 C31 102.5(3) ?
O28 S27 C31 104.2(4) ?
F32 C31 F33 108.5(7) ?
F32 C31 F34 105.1(7) ?
F33 C31 F34 106.6(7) ?
F32 C31 S27 112.2(6) ?
F33 C31 S27 112.4(6) ?
F34 C31 S27 111.6(6) ?

loop_
_geom_bond_atom_site_label_1
_geom_bond_atom_site_label_2
_geom_bond_distance
_geom_bond_publ_flag
C1 C2 1.355(8) ?
C1 C11 1.400(7) ?
C1 H1 0.9300 ?
C2 C3 1.419(8) ?
C2 H2 0.9306 ?
C3 C4 1.353(8) ?
C3 H3 0.9300 ?
C4 C12 1.397(8) ?
C4 H4 0.9300 ?
C5 C6 1.354(9) ?
C5 C14 1.409(8) ?
C5 H5 0.9300 ?
C6 C7 1.391(9) ?
C6 H6 0.9300 ?
C7 C8 1.345(8) ?
C7 H7 0.9300 ?
C8 C13 1.438(8) ?
C8 H8 0.9300 ?
C9 C13 1.393(7) ?
C9 C11 1.417(7) yes
C9 C15 1.505(8) yes
N10 C12 1.371(7) yes
N10 C14 1.376(7) ?
N10 C26 1.488(7) yes
C11 C12 1.436(7) ?
C13 C14 1.415(8) ?
C15 O16 1.336(7) yes
C15 O17 1.196(6) yes
O16 C18 1.413(6) yes
C18 C19 1.371(8) yes
C18 C23 1.385(8) ?
C19 C20 1.367(8) ?
C19 Br24 1.879(6) yes
C20 C21 1.373(9) ?
C20 H20 0.9300 ?
C21 C22 1.362(9) ?
C21 H21 0.9300 ?
C22 C23 1.389(8) ?
C22 H22 0.9300 ?
C23 Br25 1.865(5) ?
C26 H26A 0.9600 ?
C26 H26B 0.9600 ?
C26 H26C 0.9600 ?
C26 H26D 0.9600 ?
C26 H26E 0.9600 ?
C26 H26F 0.9600 ?
S27 O30 1.424(4) ?
S27 O29 1.433(5) ?
S27 O28 1.437(5) ?
S27 C31 1.805(8) ?
C31 F32 1.303(8) ?
C31 F33 1.311(9) ?
C31 F34 1.344(9) ?

loop_
_geom_hbond_atom_site_label_D
_geom_hbond_atom_site_label_H
_geom_hbond_atom_site_label_A
_geom_hbond_site_symmetry_D
_geom_hbond_site_symmetry_H
_geom_hbond_site_symmetry_A
_geom_hbond_distance_DH
_geom_hbond_distance_HA
_geom_hbond_distance_DA
_geom_hbond_angle_DHA
_geom_hbond_publ_flag
C7 H7 O29 1_555 1_555 1_454 0.93 2.52 3.362(8) 150 y
C20 H20 O30 1_555 1_555 1_554 0.93 2.52 3.413(8) 161 y
C22 H22 O29 1_555 1_555 2_666 0.93 2.59 3.523(9) 176 y

loop_
_geom_torsion_atom_site_label_1
_geom_torsion_atom_site_label_2
_geom_torsion_atom_site_label_3
_geom_torsion_atom_site_label_4
_geom_torsion
_geom_torsion_publ_flag
C11 C1 C2 C3 -0.6(9) ?
C1 C2 C3 C4 0.8(9) ?
C2 C3 C4 C12 -0.6(9) ?
C14 C5 C6 C7 1.0(10) ?
C5 C6 C7 C8 -2.0(11) ?
C6 C7 C8 C13 0.8(10) ?
C2 C1 C11 C9 -178.5(6) ?
C2 C1 C11 C12 0.3(8) ?
C13 C9 C11 C1 -176.4(5) ?
C15 C9 C11 C1 3.8(8) ?
C13 C9 C11 C12 4.7(8) ?
C15 C9 C11 C12 -175.1(5) ?
C14 N10 C12 C4 174.3(5) ?
C26 N10 C12 C4 -7.7(8) ?
C14 N10 C12 C11 -5.9(8) ?
C26 N10 C12 C11 172.2(5) ?
C3 C4 C12 N10 -179.8(6) ?
C3 C4 C12 C11 0.4(9) ?
C1 C11 C12 N10 180.0(5) ?
C9 C11 C12 N10 -1.1(8) ?
C1 C11 C12 C4 -0.2(8) ?
C9 C11 C12 C4 178.7(5) ?
C11 C9 C13 C14 -1.6(8) ?
C15 C9 C13 C14 178.2(5) ?
C11 C9 C13 C8 175.3(5) ?
C15 C9 C13 C8 -5.0(8) ?
C7 C8 C13 C9 -175.7(6) ?
C7 C8 C13 C14 1.2(9) ?
C12 N10 C14 C5 -170.9(5) ?
C26 N10 C14 C5 11.1(8) ?
C12 N10 C14 C13 9.1(8) ?
C26 N10 C14 C13 -168.9(5) ?
C6 C5 C14 N10 -178.9(6) ?
C6 C5 C14 C13 1.1(9) ?
C9 C13 C14 N10 -5.2(8) ?
C8 C13 C14 N10 177.8(5) ?
C9 C13 C14 C5 174.8(5) ?
C8 C13 C14 C5 -2.2(8) ?
C13 C9 C15 O17 123.5(6) ?
C13 C9 C15 O16 -58.9(6) ?
C11 C9 C15 O16 120.9(5) ?
O17 C15 O16 C18 8.0(8) ?
C9 C15 O16 C18 -169.6(5) yes
C11 C9 C15 O17 -56.7(8) yes
C15 O16 C18 C19 -98.7(6) yes
C15 O16 C18 C23 88.3(6) ?
C23 C18 C19 C20 1.4(9) ?
O16 C18 C19 C20 -171.4(5) ?
C23 C18 C19 Br24 -177.0(4) ?
O16 C18 C19 Br24 10.2(8) yes
C18 C19 C20 C21 -0.5(9) ?
Br24 C19 C20 C21 178.0(5) ?
C19 C20 C21 C22 -1.6(10) ?
C20 C21 C22 C23 2.6(10) ?
C19 C18 C23 C22 -0.4(9) ?
O16 C18 C23 C22 172.8(5) ?
C19 C18 C23 Br25 177.3(4) ?
O16 C18 C23 Br25 -9.6(7) ?
C21 C22 C23 C18 -1.6(9) ?
C21 C22 C23 Br25 -179.3(5) ?
O30 S27 C31 F32 -177.0(6) ?
O29 S27 C31 F32 -56.2(7) ?
O28 S27 C31 F32 63.5(7) ?
O30 S27 C31 F33 -54.4(6) ?
O29 S27 C31 F33 66.4(6) ?
O28 S27 C31 F33 -174.0(5) ?
O30 S27 C31 F34 65.3(6) ?
O29 S27 C31 F34 -173.9(6) ?
O28 S27 C31 F34 -54.2(6) ?
